data_4328361
loop_
_publ_author_name
'Ping Cui'
'Lijun Ren'
'Zhi Chen'
'Huancheng Hu'
'Bin Zhao'
'Wei Shi'
'Peng Cheng'

_publ_section_title
;
 Temperature-Controlled Chiral and Achiral Copper Tetrazolate
 Metal-Organic Frameworks: Syntheses, Structures, and I2 Adsorption
;
_journal_name_full 'Inorganic Chemistry'
_journal_page_first 2303
_journal_page_last 2310
_journal_paper_doi 10.1021/ic2023105
_journal_volume 51
_journal_year 2012
_chemical_formula_sum 'C6 H9 Cu N8 O1.5'
_chemical_formula_weight 280.75
_chemical_name_systematic
; 
 ? 
;
_space_group_IT_number 78
_symmetry_cell_setting tetragonal
_symmetry_space_group_name_Hall 'P 4cw'
_symmetry_space_group_name_H-M 'P 43'
_atom_sites_solution_hydrogens geom
_atom_sites_solution_primary direct
_atom_sites_solution_secondary difmap
_audit_creation_method SHELXL-97
_cell_angle_alpha 90.00
_cell_angle_beta 90.00
_cell_angle_gamma 90.00
_cell_formula_units_Z 4
_cell_length_a 12.355(3)
_cell_length_b 12.355(3)
_cell_length_c 7.9025(16)
_cell_measurement_reflns_used 4203
_cell_measurement_temperature 113(2)
_cell_measurement_theta_max 27.8744
_cell_measurement_theta_min 2.3288
_cell_volume 1206.3(5)
_computing_molecular_graphics 'Bruker SHELXTL'
_computing_publication_material 'Bruker SHELXTL'
_computing_structure_refinement 'SHELXL-97 (Sheldrick, 1997)'
_computing_structure_solution 'SHELXS-97 (Sheldrick, 1990)'
_diffrn_ambient_temperature 113(2)
_diffrn_measured_fraction_theta_full 0.999
_diffrn_measured_fraction_theta_max 0.999
_diffrn_measurement_device_type 'Rigaku Saturn'
_diffrn_measurement_method \w
_diffrn_radiation_monochromator graphite
_diffrn_radiation_source 'fine-focus sealed tube'
_diffrn_radiation_type MoK\a
_diffrn_radiation_wavelength 0.71073
_diffrn_reflns_av_R_equivalents 0.0423
_diffrn_reflns_av_sigmaI/netI 0.0537
_diffrn_reflns_limit_h_max 13
_diffrn_reflns_limit_h_min -16
_diffrn_reflns_limit_k_max 16
_diffrn_reflns_limit_k_min -16
_diffrn_reflns_limit_l_max 10
_diffrn_reflns_limit_l_min -10
_diffrn_reflns_number 10066
_diffrn_reflns_theta_full 27.87
_diffrn_reflns_theta_max 27.87
_diffrn_reflns_theta_min 2.33
_exptl_absorpt_coefficient_mu 1.811
_exptl_absorpt_correction_T_max 0.5312
_exptl_absorpt_correction_T_min 0.4097
_exptl_absorpt_correction_type multi-scan
_exptl_absorpt_process_details CrystalClear
_exptl_crystal_colour blue
_exptl_crystal_density_diffrn 1.546
_exptl_crystal_description needle
_exptl_crystal_F_000 568
_exptl_crystal_size_max 0.60
_exptl_crystal_size_mid 0.60
_exptl_crystal_size_min 0.40
_refine_diff_density_max 1.143
_refine_diff_density_min -0.422
_refine_diff_density_rms 0.102
_refine_ls_abs_structure_details 'Flack H D (1983), Acta Cryst. A39, 876-881'
_refine_ls_abs_structure_Flack 0.00(2)
_refine_ls_extinction_coef 0.029(2)
_refine_ls_extinction_expression Fc^*^=kFc[1+0.001xFc^2^\l^3^/sin(2\q)]^-1/4^
_refine_ls_extinction_method SHELXL
_refine_ls_goodness_of_fit_ref 1.086
_refine_ls_hydrogen_treatment constr
_refine_ls_matrix_type full
_refine_ls_number_parameters 155
_refine_ls_number_reflns 2839
_refine_ls_number_restraints 1
_refine_ls_restrained_S_all 1.086
_refine_ls_R_factor_all 0.0461
_refine_ls_R_factor_gt 0.0390
_refine_ls_shift/su_max 0.001
_refine_ls_shift/su_mean 0.000
_refine_ls_structure_factor_coef Fsqd
_refine_ls_weighting_details 'calc w=1/[\s^2^(Fo^2^)+(0.0618P)^2^+0.0000P] where P=(Fo^2^+2Fc^2^)/3'
_refine_ls_weighting_scheme calc
_refine_ls_wR_factor_gt 0.0995
_refine_ls_wR_factor_ref 0.1033
_reflns_number_gt 2452
_reflns_number_total 2839
_reflns_threshold_expression >2sigma(I)
_cod_data_source_file ic2023105_si_001_02.cif
_cod_data_source_block 1b
_cod_original_formula_sum 'C6 H9 Cu N8 O1.50'
_cod_database_code 4328361

loop_
_symmetry_equiv_pos_as_xyz
'x, y, z'
'-y, x, z+3/4'
'-x, -y, z+1/2'
'y, -x, z+1/4'

loop_
_atom_site_label
_atom_site_type_symbol
_atom_site_fract_x
_atom_site_fract_y
_atom_site_fract_z
_atom_site_U_iso_or_equiv
_atom_site_adp_type
_atom_site_occupancy
_atom_site_symmetry_multiplicity
_atom_site_calc_flag
_atom_site_refinement_flags
Cu1 Cu 0.67682(3) 0.98475(3) 0.03352(7) 0.01506(15) Uani 1 1 d .
C1 C 0.8542(3) 0.8350(3) -0.0459(5) 0.0157(8) Uani 1 1 d .
C2 C 0.8820(3) 0.8229(4) 0.1372(5) 0.0205(9) Uani 1 1 d .
H2A H 0.9019 0.8933 0.1819 0.025 Uiso 1 1 calc R
H2B H 0.9446 0.7760 0.1472 0.025 Uiso 1 1 calc R
C3 C 0.7917(3) 0.7771(3) 0.2432(5) 0.0227(9) Uani 1 1 d .
H3A H 0.7719 0.7060 0.2016 0.027 Uiso 1 1 calc R
H3B H 0.8154 0.7698 0.3596 0.027 Uiso 1 1 calc R
C4 C 0.6155(3) 0.8175(3) 0.3530(5) 0.0236(9) Uani 1 1 d .
H4A H 0.6347 0.8416 0.4659 0.028 Uiso 1 1 calc R
H4B H 0.6088 0.7392 0.3550 0.028 Uiso 1 1 calc R
C5 C 0.5093(3) 0.8672(3) 0.3013(6) 0.0218(9) Uani 1 1 d .
H5A H 0.4905 0.8412 0.1893 0.026 Uiso 1 1 calc R
H5B H 0.4535 0.8430 0.3789 0.026 Uiso 1 1 calc R
C6 C 0.5107(3) 0.9877(3) 0.2991(6) 0.0157(7) Uani 1 1 d .
N1 N 0.7746(3) 0.8993(3) -0.1037(4) 0.0182(7) Uani 1 1 d .
N2 N 0.7750(3) 0.8919(3) -0.2751(4) 0.0210(7) Uani 1 1 d .
N3 N 0.8540(3) 0.8274(3) -0.3202(4) 0.0229(8) Uani 1 1 d .
N4 N 0.9048(3) 0.7896(3) -0.1775(4) 0.0183(7) Uani 1 1 d .
N5 N 0.5778(2) 1.0457(2) 0.2026(4) 0.0168(7) Uani 1 1 d .
N6 N 0.5560(3) 1.1509(3) 0.2334(4) 0.0191(7) Uani 1 1 d .
N7 N 0.4776(3) 1.1568(3) 0.3422(5) 0.0201(8) Uani 1 1 d .
N8 N 0.4482(3) 1.0535(3) 0.3860(4) 0.0182(7) Uani 1 1 d .
O1 O 0.6990(2) 0.8487(2) 0.2350(3) 0.0202(6) Uani 1 1 d .
O2 O 0.6143(6) 0.5257(6) 0.2343(12) 0.054(2) Uani 0.50 1 d P

loop_
_atom_site_aniso_label
_atom_site_aniso_U_11
_atom_site_aniso_U_22
_atom_site_aniso_U_33
_atom_site_aniso_U_23
_atom_site_aniso_U_13
_atom_site_aniso_U_12
Cu1 0.0136(2) 0.0163(2) 0.0152(2) -0.00178(19) -0.00001(18) 0.00059(18)
C1 0.0118(18) 0.0156(19) 0.020(2) -0.0010(16) -0.0004(15) -0.0001(15)
C2 0.020(2) 0.027(2) 0.015(2) -0.0039(16) -0.0028(15) 0.0050(17)
C3 0.026(2) 0.029(2) 0.013(2) 0.0038(15) 0.0009(15) 0.0110(18)
C4 0.031(2) 0.020(2) 0.020(2) 0.0047(16) 0.0054(17) 0.0010(17)
C5 0.026(2) 0.0144(18) 0.025(2) 0.0005(17) 0.0083(18) -0.0020(15)
C6 0.0134(16) 0.0159(17) 0.0177(19) -0.0008(16) -0.0006(15) -0.0006(13)
N1 0.0186(17) 0.0229(18) 0.0131(16) -0.0001(13) -0.0013(13) 0.0004(14)
N2 0.0238(18) 0.0243(18) 0.0149(16) 0.0002(13) -0.0008(13) 0.0071(14)
N3 0.027(2) 0.0218(19) 0.0194(19) 0.0009(14) -0.0008(15) 0.0083(16)
N4 0.0208(16) 0.0190(16) 0.0153(17) -0.0014(12) 0.0003(12) 0.0049(13)
N5 0.0159(16) 0.0156(16) 0.0188(17) -0.0002(13) 0.0014(13) 0.0006(13)
N6 0.0194(17) 0.0175(16) 0.0202(19) 0.0000(13) 0.0014(13) 0.0022(14)
N7 0.0197(17) 0.0167(17) 0.0239(19) 0.0001(13) 0.0046(14) -0.0003(14)
N8 0.0158(16) 0.0195(17) 0.0194(18) 0.0023(13) 0.0024(13) 0.0022(13)
O1 0.0213(14) 0.0204(14) 0.0189(16) 0.0050(11) 0.0037(10) 0.0056(11)
O2 0.039(4) 0.046(4) 0.077(6) -0.001(4) 0.024(4) 0.010(4)

loop_
_atom_type_symbol
_atom_type_description
_atom_type_scat_dispersion_real
_atom_type_scat_dispersion_imag
_atom_type_scat_source
C C 0.0033 0.0016 'International Tables Vol C Tables 4.2.6.8 and 6.1.1.4'
H H 0.0000 0.0000 'International Tables Vol C Tables 4.2.6.8 and 6.1.1.4'
O O 0.0106 0.0060 'International Tables Vol C Tables 4.2.6.8 and 6.1.1.4'
N N 0.0061 0.0033 'International Tables Vol C Tables 4.2.6.8 and 6.1.1.4'
Cu Cu 0.3201 1.2651 'International Tables Vol C Tables 4.2.6.8 and 6.1.1.4'

loop_
_geom_angle_atom_site_label_1
_geom_angle_atom_site_label_2
_geom_angle_atom_site_label_3
_geom_angle
_geom_angle_site_symmetry_1
_geom_angle_site_symmetry_3
N1 Cu1 N5 168.42(14) . .
N1 Cu1 N4 91.38(14) . 4_575
N5 Cu1 N4 93.92(13) . 4_575
N1 Cu1 N8 91.53(14) . 3_674
N5 Cu1 N8 90.34(13) . 3_674
N4 Cu1 N8 143.37(14) 4_575 3_674
N1 Cu1 O1 85.18(12) . .
N5 Cu1 O1 83.39(11) . .
N4 Cu1 O1 107.99(12) 4_575 .
N8 Cu1 O1 108.64(12) 3_674 .
N4 C1 N1 109.0(3) . .
N4 C1 C2 127.1(3) . .
N1 C1 C2 123.8(3) . .
C1 C2 C3 113.9(3) . .
C1 C2 H2A 108.8 . .
C3 C2 H2A 108.8 . .
C1 C2 H2B 108.8 . .
C3 C2 H2B 108.8 . .
H2A C2 H2B 107.7 . .
O1 C3 C2 109.4(3) . .
O1 C3 H3A 109.8 . .
C2 C3 H3A 109.8 . .
O1 C3 H3B 109.8 . .
C2 C3 H3B 109.8 . .
H3A C3 H3B 108.2 . .
O1 C4 C5 109.8(3) . .
O1 C4 H4A 109.7 . .
C5 C4 H4A 109.7 . .
O1 C4 H4B 109.7 . .
C5 C4 H4B 109.7 . .
H4A C4 H4B 108.2 . .
C6 C5 C4 113.7(3) . .
C6 C5 H5A 108.8 . .
C4 C5 H5A 108.8 . .
C6 C5 H5B 108.8 . .
C4 C5 H5B 108.8 . .
H5A C5 H5B 107.7 . .
N8 C6 N5 109.3(3) . .
N8 C6 C5 127.3(4) . .
N5 C6 C5 123.4(4) . .
C1 N1 N2 107.3(3) . .
C1 N1 Cu1 126.0(3) . .
N2 N1 Cu1 126.7(3) . .
N3 N2 N1 108.4(3) . .
N2 N3 N4 108.9(3) . .
C1 N4 N3 106.4(3) . .
C1 N4 Cu1 137.8(3) . 2_754
N3 N4 Cu1 115.3(2) . 2_754
C6 N5 N6 106.9(3) . .
C6 N5 Cu1 124.7(3) . .
N6 N5 Cu1 128.1(3) . .
N7 N6 N5 108.9(3) . .
N6 N7 N8 108.2(3) . .
C6 N8 N7 106.8(3) . .
C6 N8 Cu1 127.9(3) . 3_675
N7 N8 Cu1 125.0(2) . 3_675
C4 O1 C3 111.9(3) . .
C4 O1 Cu1 123.4(2) . .
C3 O1 Cu1 124.3(2) . .

loop_
_geom_bond_atom_site_label_1
_geom_bond_atom_site_label_2
_geom_bond_distance
_geom_bond_site_symmetry_2
Cu1 N1 1.937(3) .
Cu1 N5 1.962(3) .
Cu1 N4 1.975(3) 4_575
Cu1 N8 1.992(3) 3_674
Cu1 O1 2.332(3) .
C1 N4 1.337(5) .
C1 N1 1.344(5) .
C1 C2 1.494(5) .
C2 C3 1.506(6) .
C2 H2A 0.9700 .
C2 H2B 0.9700 .
C3 O1 1.448(5) .
C3 H3A 0.9700 .
C3 H3B 0.9700 .
C4 O1 1.443(5) .
C4 C5 1.505(6) .
C4 H4A 0.9700 .
C4 H4B 0.9700 .
C5 C6 1.489(5) .
C5 H5A 0.9700 .
C5 H5B 0.9700 .
C6 N8 1.315(5) .
C6 N5 1.336(5) .
N1 N2 1.357(5) .
N2 N3 1.309(5) .
N3 N4 1.373(5) .
N4 Cu1 1.975(3) 2_754
N5 N6 1.349(4) .
N6 N7 1.297(5) .
N7 N8 1.372(5) .
N8 Cu1 1.992(3) 3_675

loop_
_geom_torsion_atom_site_label_1
_geom_torsion_atom_site_label_2
_geom_torsion_atom_site_label_3
_geom_torsion_atom_site_label_4
_geom_torsion
_geom_torsion_site_symmetry_1
_geom_torsion_site_symmetry_4
N4 C1 C2 C3 -121.2(4) . .
N1 C1 C2 C3 62.0(6) . .
C1 C2 C3 O1 -60.8(5) . .
O1 C4 C5 C6 -61.0(5) . .
C4 C5 C6 N8 -121.4(4) . .
C4 C5 C6 N5 59.6(5) . .
N4 C1 N1 N2 1.1(5) . .
C2 C1 N1 N2 178.4(4) . .
N4 C1 N1 Cu1 -179.7(3) . .
C2 C1 N1 Cu1 -2.3(6) . .
N5 Cu1 N1 C1 -39.8(9) . .
N4 Cu1 N1 C1 77.5(3) 4_575 .
N8 Cu1 N1 C1 -139.0(3) 3_674 .
O1 Cu1 N1 C1 -30.4(3) . .
N5 Cu1 N1 N2 139.3(6) . .
N4 Cu1 N1 N2 -103.4(4) 4_575 .
N8 Cu1 N1 N2 40.1(4) 3_674 .
O1 Cu1 N1 N2 148.7(4) . .
C1 N1 N2 N3 -1.6(5) . .
Cu1 N1 N2 N3 179.2(3) . .
N1 N2 N3 N4 1.5(5) . .
N1 C1 N4 N3 -0.2(4) . .
C2 C1 N4 N3 -177.4(4) . .
N1 C1 N4 Cu1 -171.6(3) . 2_754
C2 C1 N4 Cu1 11.2(7) . 2_754
N2 N3 N4 C1 -0.8(4) . .
N2 N3 N4 Cu1 172.8(3) . 2_754
N8 C6 N5 N6 0.6(4) . .
C5 C6 N5 N6 179.9(4) . .
N8 C6 N5 Cu1 -173.7(3) . .
C5 C6 N5 Cu1 5.6(5) . .
N1 Cu1 N5 C6 -29.1(9) . .
N4 Cu1 N5 C6 -146.2(3) 4_575 .
N8 Cu1 N5 C6 70.2(3) 3_674 .
O1 Cu1 N5 C6 -38.5(3) . .
N1 Cu1 N5 N6 157.8(6) . .
N4 Cu1 N5 N6 40.7(3) 4_575 .
N8 Cu1 N5 N6 -102.8(3) 3_674 .
O1 Cu1 N5 N6 148.4(3) . .
C6 N5 N6 N7 -1.0(4) . .
Cu1 N5 N6 N7 173.1(3) . .
N5 N6 N7 N8 0.9(4) . .
N5 C6 N8 N7 -0.1(4) . .
C5 C6 N8 N7 -179.3(4) . .
N5 C6 N8 Cu1 173.4(3) . 3_675
C5 C6 N8 Cu1 -5.7(6) . 3_675
N6 N7 N8 C6 -0.5(4) . .
N6 N7 N8 Cu1 -174.3(3) . 3_675
C5 C4 O1 C3 -160.7(3) . .
C5 C4 O1 Cu1 12.2(4) . .
C2 C3 O1 C4 -171.6(3) . .
C2 C3 O1 Cu1 15.5(4) . .
N1 Cu1 O1 C4 -148.3(3) . .
N5 Cu1 O1 C4 29.8(3) . .
N4 Cu1 O1 C4 121.8(3) 4_575 .
N8 Cu1 O1 C4 -58.3(3) 3_674 .
N1 Cu1 O1 C3 23.7(3) . .
N5 Cu1 O1 C3 -158.2(3) . .
N4 Cu1 O1 C3 -66.2(3) 4_575 .
N8 Cu1 O1 C3 113.7(3) 3_674 .
